data_7119624
loop_
_publ_author_name
'Wang, Ming'
'Wei, Jianpeng'
'Fan, Qiaoling'
'Jiang, Xuefeng'

_publ_section_title
;
 Cu(ii)-catalyzed sulfide construction: both aryl groups utilization of
 intermolecular and intramolecular diaryliodonium salt.
;
_journal_issue 20
_journal_name_full 'Chemical communications (Cambridge, England)'
_journal_page_first 2918
_journal_page_last 2921
_journal_paper_doi 10.1039/c6cc09201b
_journal_volume 53
_journal_year 2017
_chemical_formula_sum 'C12 H12 N2 O2 S'
_chemical_formula_weight 248.30
_chemical_name_systematic
; 
 ? 
;
_space_group_IT_number 76
_symmetry_cell_setting tetragonal
_symmetry_space_group_name_Hall 'P 4w'
_symmetry_space_group_name_H-M 'P 41'
_atom_sites_solution_hydrogens geom
_atom_sites_solution_primary direct
_atom_sites_solution_secondary difmap
_audit_creation_method SHELXL-97
_audit_update_record
;
2016-10-26 deposited with the CCDC.
2016-12-21 downloaded from the CCDC.
;
_cell_angle_alpha 90.00
_cell_angle_beta 90.00
_cell_angle_gamma 90.00
_cell_formula_units_Z 16
_cell_length_a 11.3868(17)
_cell_length_b 11.3868(17)
_cell_length_c 37.478(6)
_cell_measurement_reflns_used 3454
_cell_measurement_temperature 296(2)
_cell_measurement_theta_max 18.42
_cell_measurement_theta_min 2.17
_cell_volume 4859.4(13)
_computing_structure_refinement 'SHELXL-97 (Sheldrick, 2008)'
_computing_structure_solution 'SHELXS-97 (Sheldrick, 2008)'
_diffrn_ambient_temperature 296(2)
_diffrn_measured_fraction_theta_full 1.000
_diffrn_measured_fraction_theta_max 1.000
_diffrn_measurement_device_type 'Bruker Smart Apex II CCD'
_diffrn_radiation_monochromator graphite
_diffrn_radiation_source 'fine-focus sealed tube'
_diffrn_radiation_type MoK\a
_diffrn_radiation_wavelength 0.71073
_diffrn_reflns_av_R_equivalents 0.1661
_diffrn_reflns_av_sigmaI/netI 0.0998
_diffrn_reflns_limit_h_max 13
_diffrn_reflns_limit_h_min -11
_diffrn_reflns_limit_k_max 13
_diffrn_reflns_limit_k_min -13
_diffrn_reflns_limit_l_max 44
_diffrn_reflns_limit_l_min -44
_diffrn_reflns_number 56790
_diffrn_reflns_theta_full 25.00
_diffrn_reflns_theta_max 25.00
_diffrn_reflns_theta_min 1.79
_exptl_absorpt_coefficient_mu 0.257
_exptl_absorpt_correction_T_max 0.9455
_exptl_absorpt_correction_T_min 0.9222
_exptl_absorpt_correction_type multi-scan
_exptl_absorpt_process_details sadabs
_exptl_crystal_colour colorless
_exptl_crystal_density_diffrn 1.358
_exptl_crystal_density_method 'not measured'
_exptl_crystal_description block
_exptl_crystal_F_000 2080
_exptl_crystal_size_max 0.32
_exptl_crystal_size_mid 0.26
_exptl_crystal_size_min 0.22
_refine_diff_density_max 0.391
_refine_diff_density_min -0.274
_refine_diff_density_rms 0.071
_refine_ls_abs_structure_details 'Flack H D (1983), Acta Cryst. A39, 876-881'
_refine_ls_abs_structure_Flack 0.6(2)
_refine_ls_extinction_coef 0.0012(4)
_refine_ls_extinction_expression Fc^*^=kFc[1+0.001xFc^2^\l^3^/sin(2\q)]^-1/4^
_refine_ls_extinction_method SHELXL
_refine_ls_goodness_of_fit_ref 1.043
_refine_ls_hydrogen_treatment constr
_refine_ls_matrix_type full
_refine_ls_number_parameters 616
_refine_ls_number_reflns 8573
_refine_ls_number_restraints 19
_refine_ls_restrained_S_all 1.042
_refine_ls_R_factor_all 0.1966
_refine_ls_R_factor_gt 0.1085
_refine_ls_shift/su_max 0.001
_refine_ls_shift/su_mean 0.000
_refine_ls_structure_factor_coef Fsqd
_refine_ls_weighting_details 'calc w=1/[\s^2^(Fo^2^)+(0.1250P)^2^+12.5804P] where P=(Fo^2^+2Fc^2^)/3'
_refine_ls_weighting_scheme calc
_refine_ls_wR_factor_gt 0.2759
_refine_ls_wR_factor_ref 0.3286
_reflns_number_gt 4278
_reflns_number_total 8573
_reflns_threshold_expression >2sigma(I)
_cod_data_source_file c6cc09201b2.cif
_cod_data_source_block z
_cod_depositor_comments
;
The following automatic conversions were performed:

'_symmetry_cell_setting' value 'Tetragonal' changed to 'tetragonal'
according to
/usr/data/users/saulius/crontab/automatic-downloads/rss-feeds/RSC/lib/dictionaries/cif_core.dic
dictionary named 'cif_core.dic' version 2.4.2 from 2011-04-26.

Automatic conversion script
Id: cif_fix_values 4268 2015-11-12 08:31:59Z antanas 

 Adding full bibliography for 7119624.cif.
;
_cod_original_sg_symbol_H-M P41
_cod_database_code 7119624

loop_
_symmetry_equiv_pos_as_xyz
'x, y, z'
'-y, x, z+1/4'
'-x, -y, z+1/2'
'y, -x, z+3/4'

loop_
_atom_site_label
_atom_site_type_symbol
_atom_site_fract_x
_atom_site_fract_y
_atom_site_fract_z
_atom_site_U_iso_or_equiv
_atom_site_adp_type
_atom_site_occupancy
_atom_site_symmetry_multiplicity
_atom_site_calc_flag
_atom_site_refinement_flags
S1 S 0.9913(3) 0.2274(3) 0.17788(8) 0.0866(11) Uani 1 1 d .
S2 S 0.3230(3) 0.4583(4) 0.42611(9) 0.0900(11) Uani 1 1 d .
S3 S 0.0142(3) 0.7195(4) 0.07956(9) 0.0899(11) Uani 1 1 d .
S4 S -0.4538(4) 0.1739(4) 0.07781(9) 0.1043(14) Uani 1 1 d .
O1 O 0.8572(9) 0.0702(8) 0.1238(3) 0.102(3) Uani 1 1 d .
O2 O 1.0298(9) 0.2248(7) 0.0246(2) 0.082(3) Uani 1 1 d .
O3 O 0.1675(9) 0.6278(11) 0.3865(3) 0.123(4) Uani 1 1 d .
O4 O 0.3094(7) 0.5589(8) 0.2752(2) 0.078(3) Uani 1 1 d .
O5 O 0.1449(10) 0.5673(8) 0.1342(3) 0.105(3) Uani 1 1 d .
O6 O -0.0199(10) 0.7225(8) 0.2332(3) 0.101(3) Uani 1 1 d .
O7 O -0.5492(8) 0.1982(9) 0.2290(2) 0.088(3) Uani 1 1 d .
O8 O -0.6328(11) 0.3372(10) 0.1162(3) 0.125(4) Uani 1 1 d .
N1 N 0.9473(7) 0.1422(7) 0.0743(2) 0.056(2) Uani 1 1 d .
N2 N 1.0710(8) 0.3012(8) 0.0780(3) 0.064(2) Uani 1 1 d .
N3 N 0.2294(9) 0.5902(9) 0.3307(3) 0.079(3) Uani 1 1 d .
N4 N 0.3869(10) 0.4609(11) 0.3203(3) 0.089(3) Uani 1 1 d .
N5 N 0.0594(9) 0.6455(8) 0.1835(2) 0.069(3) Uani 1 1 d .
N6 N -0.0623(10) 0.8037(9) 0.1803(3) 0.081(3) Uani 1 1 d .
N7 N -0.5887(8) 0.2733(8) 0.1735(3) 0.069(3) Uani 1 1 d .
N8 N -0.4579(9) 0.1133(8) 0.1809(3) 0.080(3) Uani 1 1 d .
C1 C 0.8692(10) 0.3166(12) 0.1889(3) 0.067(3) Uani 1 1 d .
C2 C 0.8396(16) 0.4081(15) 0.1704(4) 0.108(5) Uani 1 1 d .
H2A H 0.8792 0.4240 0.1492 0.130 Uiso 1 1 calc R
C3 C 0.7441(17) 0.4882(18) 0.1820(4) 0.133(7) Uani 1 1 d .
H3A H 0.7247 0.5550 0.1690 0.160 Uiso 1 1 calc R
C4 C 0.6898(13) 0.4615(15) 0.2107(5) 0.108(5) Uani 1 1 d U
H4A H 0.6363 0.5141 0.2205 0.129 Uiso 1 1 calc R
C5 C 0.7105(18) 0.3525(17) 0.2277(4) 0.131(6) Uani 1 1 d U
H5A H 0.6590 0.3258 0.2451 0.157 Uiso 1 1 calc R
C6 C 0.8090(13) 0.2841(12) 0.2182(4) 0.094(4) Uani 1 1 d U
H6A H 0.8314 0.2192 0.2316 0.112 Uiso 1 1 calc R
C7 C 0.9913(8) 0.2225(10) 0.1307(3) 0.052(3) Uani 1 1 d .
C8 C 0.9340(11) 0.1427(11) 0.1093(3) 0.068(3) Uani 1 1 d .
C9 C 1.0169(9) 0.2205(11) 0.0567(3) 0.059(3) Uani 1 1 d .
C10 C 1.0666(11) 0.2971(13) 0.1143(4) 0.086(4) Uani 1 1 d .
H10A H 1.1152 0.3454 0.1278 0.103 Uiso 1 1 calc R
C11 C 0.8820(16) 0.0549(11) 0.0530(3) 0.099(5) Uani 1 1 d .
H11A H 0.8998 0.0655 0.0282 0.149 Uiso 1 1 calc R
H11B H 0.7992 0.0653 0.0567 0.149 Uiso 1 1 calc R
H11C H 0.9044 -0.0228 0.0603 0.149 Uiso 1 1 calc R
C12 C 1.1443(16) 0.3935(14) 0.0614(5) 0.133(7) Uani 1 1 d .
H12A H 1.1401 0.3868 0.0359 0.199 Uiso 1 1 calc R
H12B H 1.2243 0.3844 0.0690 0.199 Uiso 1 1 calc R
H12C H 1.1160 0.4694 0.0686 0.199 Uiso 1 1 calc R
C13 C 0.2035(11) 0.3627(13) 0.4352(4) 0.088(4) Uani 1 1 d .
C14 C 0.1967(14) 0.3164(16) 0.4717(3) 0.103(5) Uani 1 1 d .
H14A H 0.2529 0.3371 0.4886 0.123 Uiso 1 1 calc R
C15 C 0.1054(14) 0.2413(15) 0.4808(5) 0.105(5) Uani 1 1 d U
H15A H 0.1040 0.2084 0.5035 0.126 Uiso 1 1 calc R
C16 C 0.0188(17) 0.2148(18) 0.4577(4) 0.119(6) Uani 1 1 d U
H16A H -0.0434 0.1671 0.4646 0.143 Uiso 1 1 calc R
C17 C 0.0237(11) 0.2600(12) 0.4229(4) 0.085(4) Uani 1 1 d U
H17A H -0.0335 0.2402 0.4063 0.102 Uiso 1 1 calc R
C18 C 0.1083(15) 0.3294(11) 0.4142(4) 0.096(5) Uani 1 1 d .
H18A H 0.1054 0.3610 0.3914 0.115 Uiso 1 1 calc R
C19 C 0.3127(12) 0.4804(16) 0.3806(4) 0.099(5) Uani 1 1 d .
C20 C 0.2266(12) 0.5650(13) 0.3651(4) 0.097(5) Uani 1 1 d .
C21 C 0.3037(10) 0.5377(10) 0.3067(4) 0.070(4) Uani 1 1 d .
C22 C 0.3820(10) 0.4295(10) 0.3568(3) 0.066(3) Uani 1 1 d .
H22A H 0.4307 0.3692 0.3646 0.079 Uiso 1 1 calc R
C23 C 0.1512(13) 0.6743(12) 0.3157(4) 0.104(6) Uani 1 1 d .
H23A H 0.1022 0.7062 0.3342 0.156 Uiso 1 1 calc R
H23B H 0.1030 0.6371 0.2980 0.156 Uiso 1 1 calc R
H23C H 0.1957 0.7364 0.3049 0.156 Uiso 1 1 calc R
C24 C 0.4781(12) 0.4122(11) 0.2960(4) 0.096(5) Uani 1 1 d .
H24A H 0.4703 0.4474 0.2728 0.144 Uiso 1 1 calc R
H24B H 0.4682 0.3287 0.2941 0.144 Uiso 1 1 calc R
H24C H 0.5546 0.4291 0.3054 0.144 Uiso 1 1 calc R
C25 C 0.1376(11) 0.8125(10) 0.0672(3) 0.063(3) Uani 1 1 d .
C26 C 0.1579(15) 0.9123(14) 0.0850(4) 0.105(5) Uani 1 1 d .
H26A H 0.1141 0.9340 0.1048 0.126 Uiso 1 1 calc R
C27 C 0.2508(17) 0.9832(15) 0.0715(6) 0.133(7) Uani 1 1 d U
H27A H 0.2674 1.0532 0.0832 0.160 Uiso 1 1 calc R
C28 C 0.3153(14) 0.9555(15) 0.0431(5) 0.103(5) Uani 1 1 d U
H28A H 0.3835 0.9958 0.0371 0.123 Uiso 1 1 calc R
C29 C 0.2761(17) 0.8689(19) 0.0247(5) 0.131(7) Uani 1 1 d .
H29A H 0.3020 0.8615 0.0013 0.158 Uiso 1 1 calc R
C30 C 0.1931(12) 0.7808(17) 0.0382(4) 0.115(6) Uani 1 1 d .
H30A H 0.1810 0.7087 0.0271 0.138 Uiso 1 1 calc R
C31 C 0.0136(10) 0.7233(10) 0.1257(3) 0.059(3) Uani 1 1 d .
C32 C 0.0694(11) 0.6396(11) 0.1447(3) 0.073(3) Uani 1 1 d .
C33 C -0.0089(13) 0.7208(13) 0.2014(3) 0.085(4) Uani 1 1 d .
C34 C -0.0655(10) 0.8024(10) 0.1420(3) 0.063(3) Uani 1 1 d .
H34A H -0.1159 0.8501 0.1289 0.075 Uiso 1 1 calc R
C35 C 0.1171(16) 0.5553(16) 0.2058(4) 0.122(6) Uani 1 1 d .
H35A H 0.1033 0.5723 0.2305 0.183 Uiso 1 1 calc R
H35B H 0.2000 0.5555 0.2012 0.183 Uiso 1 1 calc R
H35C H 0.0854 0.4794 0.2001 0.183 Uiso 1 1 calc R
C36 C -0.1409(18) 0.8950(14) 0.1986(4) 0.129(7) Uani 1 1 d .
H36A H -0.1021 0.9244 0.2195 0.194 Uiso 1 1 calc R
H36B H -0.2139 0.8590 0.2054 0.194 Uiso 1 1 calc R
H36C H -0.1560 0.9587 0.1825 0.194 Uiso 1 1 calc R
C37 C -0.3650(13) 0.2891(12) 0.0665(3) 0.080(4) Uani 1 1 d .
C38 C -0.3179(14) 0.2946(11) 0.0335(4) 0.090(4) Uani 1 1 d U
H38A H -0.3357 0.2343 0.0177 0.108 Uiso 1 1 calc R
C39 C -0.2453(18) 0.3834(18) 0.0216(4) 0.125(6) Uani 1 1 d U
H39A H -0.2211 0.3871 -0.0021 0.150 Uiso 1 1 calc R
C40 C -0.2096(13) 0.468(2) 0.0465(6) 0.134(7) Uani 1 1 d .
H40A H -0.1523 0.5225 0.0403 0.161 Uiso 1 1 calc R
C41 C -0.2571(14) 0.4707(18) 0.0791(5) 0.120(6) Uani 1 1 d U
H41A H -0.2436 0.5344 0.0941 0.144 Uiso 1 1 calc R
C42 C -0.3280(13) 0.3761(17) 0.0907(5) 0.115(6) Uani 1 1 d U
H42A H -0.3503 0.3714 0.1146 0.138 Uiso 1 1 calc R
C43 C -0.4872(14) 0.1875(11) 0.1226(4) 0.080(4) Uani 1 1 d .
C44 C -0.5616(18) 0.2656(12) 0.1356(4) 0.100(5) Uani 1 1 d .
C45 C -0.5337(10) 0.1959(12) 0.1959(3) 0.076(4) Uani 1 1 d .
C46 C -0.4255(14) 0.1206(11) 0.1460(3) 0.090(4) Uani 1 1 d .
H46A H -0.3601 0.0792 0.1381 0.108 Uiso 1 1 calc R
C47 C -0.6612(14) 0.3612(13) 0.1899(5) 0.114(6) Uani 1 1 d .
H47A H -0.6622 0.3493 0.2153 0.171 Uiso 1 1 calc R
H47B H -0.7398 0.3553 0.1808 0.171 Uiso 1 1 calc R
H47C H -0.6302 0.4377 0.1847 0.171 Uiso 1 1 calc R
C48 C -0.4084(13) 0.0264(13) 0.2057(3) 0.097(5) Uani 1 1 d .
H48A H -0.3833 -0.0416 0.1926 0.146 Uiso 1 1 calc R
H48B H -0.4671 0.0040 0.2228 0.146 Uiso 1 1 calc R
H48C H -0.3424 0.0601 0.2179 0.146 Uiso 1 1 calc R

loop_
_atom_site_aniso_label
_atom_site_aniso_U_11
_atom_site_aniso_U_22
_atom_site_aniso_U_33
_atom_site_aniso_U_23
_atom_site_aniso_U_13
_atom_site_aniso_U_12
S1 0.096(3) 0.101(3) 0.062(2) 0.0051(19) -0.0040(18) 0.026(2)
S2 0.087(2) 0.120(3) 0.064(2) -0.006(2) 0.0012(19) -0.018(2)
S3 0.085(2) 0.117(3) 0.068(2) -0.004(2) 0.0013(18) -0.023(2)
S4 0.145(4) 0.108(3) 0.060(2) -0.007(2) 0.007(2) -0.034(3)
O1 0.112(8) 0.077(6) 0.116(7) 0.008(5) -0.021(6) -0.026(6)
O2 0.126(7) 0.070(5) 0.051(5) 0.001(4) 0.011(5) -0.021(5)
O3 0.110(8) 0.145(10) 0.114(8) 0.007(7) 0.025(6) 0.071(7)
O4 0.071(6) 0.096(7) 0.068(6) 0.032(5) 0.007(4) 0.021(4)
O5 0.125(8) 0.068(6) 0.123(8) -0.035(5) 0.020(6) 0.012(6)
O6 0.151(9) 0.061(6) 0.091(8) 0.001(5) 0.011(6) 0.032(6)
O7 0.075(6) 0.134(8) 0.054(5) 0.002(5) -0.003(4) -0.012(5)
O8 0.158(11) 0.112(8) 0.103(7) 0.026(6) -0.004(7) 0.026(8)
N1 0.061(5) 0.054(5) 0.053(5) 0.001(4) -0.002(4) -0.018(4)
N2 0.062(6) 0.069(6) 0.060(6) -0.019(5) 0.016(5) -0.023(5)
N3 0.086(7) 0.070(7) 0.081(7) 0.012(6) 0.013(6) 0.013(6)
N4 0.083(8) 0.127(10) 0.058(6) -0.009(6) -0.007(5) 0.016(7)
N5 0.091(7) 0.071(6) 0.045(5) -0.004(5) 0.003(5) 0.033(5)
N6 0.087(7) 0.087(7) 0.069(7) 0.028(6) 0.016(6) 0.030(6)
N7 0.061(6) 0.075(7) 0.071(7) -0.009(5) -0.006(5) 0.000(5)
N8 0.089(7) 0.063(6) 0.089(8) -0.006(6) -0.016(6) 0.031(5)
C1 0.060(7) 0.103(10) 0.039(6) -0.006(6) 0.008(5) 0.022(7)
C2 0.145(14) 0.110(12) 0.069(10) 0.010(9) 0.018(9) 0.005(11)
C3 0.148(15) 0.196(19) 0.056(9) 0.017(10) 0.013(9) 0.088(15)
C4 0.073(10) 0.099(11) 0.151(16) 0.009(11) 0.004(9) 0.031(8)
C5 0.171(14) 0.137(14) 0.084(10) -0.005(9) 0.042(10) 0.047(11)
C6 0.112(11) 0.082(9) 0.087(9) 0.023(7) 0.033(8) -0.002(7)
C7 0.021(5) 0.078(7) 0.055(6) -0.005(6) 0.005(4) 0.017(5)
C8 0.070(8) 0.061(7) 0.074(9) 0.008(6) 0.000(6) -0.014(6)
C9 0.056(7) 0.085(9) 0.037(6) 0.000(6) 0.008(5) -0.007(6)
C10 0.050(8) 0.107(11) 0.102(11) -0.043(8) -0.027(7) -0.007(7)
C11 0.174(15) 0.058(8) 0.065(8) 0.000(6) 0.007(8) -0.023(9)
C12 0.137(15) 0.104(12) 0.156(17) 0.015(11) 0.052(12) -0.050(11)
C13 0.058(8) 0.105(10) 0.100(10) -0.010(8) -0.028(7) 0.026(7)
C14 0.105(11) 0.159(15) 0.045(7) -0.007(8) -0.002(7) -0.009(11)
C15 0.087(10) 0.116(12) 0.113(12) 0.018(10) 0.026(7) -0.001(9)
C16 0.120(12) 0.152(16) 0.084(8) -0.034(8) 0.024(7) 0.029(12)
C17 0.058(8) 0.086(10) 0.112(9) -0.009(8) -0.014(7) -0.002(7)
C18 0.152(14) 0.067(8) 0.069(8) -0.009(6) -0.031(8) -0.045(9)
C19 0.078(9) 0.161(15) 0.057(8) -0.026(9) -0.015(7) 0.038(10)
C20 0.081(9) 0.108(11) 0.102(11) 0.060(9) 0.048(8) 0.053(9)
C21 0.042(7) 0.056(7) 0.112(11) 0.012(7) 0.013(7) 0.011(6)
C22 0.074(8) 0.073(8) 0.051(6) 0.008(5) -0.002(6) 0.030(6)
C23 0.113(11) 0.097(10) 0.103(10) 0.046(8) 0.055(9) 0.074(9)
C24 0.104(11) 0.076(9) 0.107(10) -0.021(8) 0.040(8) 0.048(8)
C25 0.092(9) 0.056(7) 0.041(6) 0.002(5) -0.002(6) -0.018(6)
C26 0.101(11) 0.107(12) 0.108(12) -0.029(10) -0.001(9) -0.009(10)
C27 0.133(16) 0.082(11) 0.18(2) -0.037(12) 0.025(13) -0.021(11)
C28 0.092(11) 0.105(12) 0.112(12) 0.041(10) -0.001(8) -0.040(9)
C29 0.139(16) 0.158(17) 0.097(12) -0.002(12) 0.020(11) -0.069(15)
C30 0.068(9) 0.183(17) 0.093(11) -0.055(10) 0.015(8) -0.058(10)
C31 0.054(7) 0.057(7) 0.065(7) -0.003(6) 0.004(5) -0.016(6)
C32 0.074(8) 0.062(8) 0.083(9) 0.002(6) 0.029(7) 0.015(7)
C33 0.112(11) 0.109(12) 0.034(7) 0.010(7) -0.007(7) -0.017(9)
C34 0.067(8) 0.071(8) 0.052(6) 0.007(5) 0.025(5) 0.010(6)
C35 0.135(14) 0.137(14) 0.095(11) -0.040(10) -0.021(10) 0.055(12)
C36 0.196(19) 0.105(12) 0.086(10) 0.011(9) 0.042(11) 0.059(13)
C37 0.103(10) 0.080(9) 0.059(8) -0.007(6) 0.006(7) 0.001(8)
C38 0.131(12) 0.062(8) 0.078(9) -0.002(6) 0.017(8) 0.040(7)
C39 0.152(17) 0.155(16) 0.067(10) 0.016(10) 0.037(10) -0.005(11)
C40 0.061(10) 0.23(2) 0.111(15) 0.026(15) -0.010(9) 0.003(12)
C41 0.098(12) 0.176(17) 0.085(11) 0.043(11) -0.011(10) -0.027(10)
C42 0.069(9) 0.158(14) 0.119(13) 0.016(12) 0.041(9) -0.001(9)
C43 0.120(11) 0.048(7) 0.074(9) 0.021(6) -0.007(8) -0.011(8)
C44 0.169(16) 0.054(8) 0.078(10) 0.017(7) -0.024(10) 0.012(10)
C45 0.055(7) 0.101(10) 0.070(8) -0.015(7) -0.001(6) 0.041(7)
C46 0.127(12) 0.074(9) 0.070(9) -0.026(7) -0.035(8) 0.036(8)
C47 0.098(11) 0.107(11) 0.137(14) 0.025(10) 0.056(10) 0.050(9)
C48 0.099(11) 0.124(12) 0.069(8) 0.030(8) -0.021(7) 0.023(9)

loop_
_atom_type_symbol
_atom_type_description
_atom_type_scat_dispersion_real
_atom_type_scat_dispersion_imag
_atom_type_scat_source
C C 0.0033 0.0016 'International Tables Vol C Tables 4.2.6.8 and 6.1.1.4'
H H 0.0000 0.0000 'International Tables Vol C Tables 4.2.6.8 and 6.1.1.4'
N N 0.0061 0.0033 'International Tables Vol C Tables 4.2.6.8 and 6.1.1.4'
O O 0.0106 0.0060 'International Tables Vol C Tables 4.2.6.8 and 6.1.1.4'
S S 0.1246 0.1234 'International Tables Vol C Tables 4.2.6.8 and 6.1.1.4'

loop_
_geom_angle_atom_site_label_1
_geom_angle_atom_site_label_2
_geom_angle_atom_site_label_3
_geom_angle
C1 S1 C7 104.6(5)
C19 S2 C13 103.1(7)
C31 S3 C25 104.1(5)
C37 S4 C43 107.6(6)
C8 N1 C9 123.0(9)
C8 N1 C11 118.9(9)
C9 N1 C11 118.2(9)
C10 N2 C9 123.0(10)
C10 N2 C12 117.7(11)
C9 N2 C12 119.3(11)
C20 N3 C21 124.1(11)
C20 N3 C23 121.2(11)
C21 N3 C23 114.8(11)
C21 N4 C22 119.2(11)
C21 N4 C24 119.1(11)
C22 N4 C24 121.7(11)
C33 N5 C32 125.0(10)
C33 N5 C35 114.9(10)
C32 N5 C35 119.8(10)
C33 N6 C34 125.4(11)
C33 N6 C36 117.8(11)
C34 N6 C36 116.1(10)
C45 N7 C47 116.6(11)
C45 N7 C44 117.6(11)
C47 N7 C44 125.6(12)
C46 N8 C45 121.0(10)
C46 N8 C48 123.0(11)
C45 N8 C48 115.8(11)
C2 C1 C6 121.7(13)
C2 C1 S1 122.7(10)
C6 C1 S1 115.6(11)
C1 C2 C3 121.8(14)
C1 C2 H2A 119.1
C3 C2 H2A 119.1
C4 C3 C2 117.2(16)
C4 C3 H3A 121.4
C2 C3 H3A 121.4
C3 C4 C5 120.4(16)
C3 C4 H4A 119.8
C5 C4 H4A 119.8
C6 C5 C4 120.2(16)
C6 C5 H5A 119.9
C4 C5 H5A 119.9
C1 C6 C5 117.3(14)
C1 C6 H6A 121.3
C5 C6 H6A 121.3
C10 C7 C8 116.9(11)
C10 C7 S1 115.6(10)
C8 C7 S1 127.0(9)
N1 C8 O1 118.8(11)
N1 C8 C7 121.8(10)
O1 C8 C7 119.3(11)
O2 C9 N1 125.2(11)
O2 C9 N2 119.8(10)
N1 C9 N2 114.9(9)
C7 C10 N2 119.8(10)
C7 C10 H10A 120.1
N2 C10 H10A 120.1
N1 C11 H11A 109.5
N1 C11 H11B 109.5
H11A C11 H11B 109.5
N1 C11 H11C 109.5
H11A C11 H11C 109.5
H11B C11 H11C 109.5
N2 C12 H12A 109.5
N2 C12 H12B 109.5
H12A C12 H12B 109.5
N2 C12 H12C 109.5
H12A C12 H12C 109.5
H12B C12 H12C 109.5
C18 C13 C14 112.8(14)
C18 C13 S2 131.0(12)
C14 C13 S2 116.0(10)
C15 C14 C13 119.3(14)
C15 C14 H14A 120.4
C13 C14 H14A 120.4
C16 C15 C14 121.9(17)
C16 C15 H15A 119.1
C14 C15 H15A 119.1
C15 C16 C17 119.1(18)
C15 C16 H16A 120.5
C17 C16 H16A 120.5
C18 C17 C16 119.3(14)
C18 C17 H17A 120.3
C16 C17 H17A 120.3
C17 C18 C13 127.4(14)
C17 C18 H18A 116.3
C13 C18 H18A 116.3
C22 C19 C20 114.3(12)
C22 C19 S2 124.0(11)
C20 C19 S2 121.6(11)
O3 C20 N3 120.5(11)
O3 C20 C19 117.7(13)
N3 C20 C19 120.4(12)
O4 C21 N3 126.1(11)
O4 C21 N4 116.6(11)
N3 C21 N4 117.0(13)
C19 C22 N4 124.3(11)
C19 C22 H22A 117.9
N4 C22 H22A 117.9
N3 C23 H23A 109.5
N3 C23 H23B 109.5
H23A C23 H23B 109.5
N3 C23 H23C 109.5
H23A C23 H23C 109.5
H23B C23 H23C 109.5
N4 C24 H24A 109.5
N4 C24 H24B 109.5
H24A C24 H24B 109.5
N4 C24 H24C 109.5
H24A C24 H24C 109.5
H24B C24 H24C 109.5
C30 C25 C26 124.4(13)
C30 C25 S3 115.1(9)
C26 C25 S3 120.1(11)
C25 C26 C27 115.7(15)
C25 C26 H26A 122.1
C27 C26 H26A 122.1
C28 C27 C26 124.0(16)
C28 C27 H27A 118.0
C26 C27 H27A 118.0
C29 C28 C27 114.8(16)
C29 C28 H28A 122.6
C27 C28 H28A 122.6
C28 C29 C30 124.4(16)
C28 C29 H29A 117.8
C30 C29 H29A 117.8
C25 C30 C29 114.1(15)
C25 C30 H30A 123.0
C29 C30 H30A 123.0
C32 C31 C34 121.6(11)
C32 C31 S3 120.5(9)
C34 C31 S3 116.8(9)
O5 C32 C31 128.5(12)
O5 C32 N5 113.3(12)
C31 C32 N5 117.1(10)
O6 C33 N5 124.7(13)
O6 C33 N6 121.0(14)
N5 C33 N6 114.2(10)
C31 C34 N6 115.0(10)
C31 C34 H34A 122.5
N6 C34 H34A 122.5
N5 C35 H35A 109.5
N5 C35 H35B 109.5
H35A C35 H35B 109.5
N5 C35 H35C 109.5
H35A C35 H35C 109.5
H35B C35 H35C 109.5
N6 C36 H36A 109.5
N6 C36 H36B 109.5
H36A C36 H36B 109.5
N6 C36 H36C 109.5
H36A C36 H36C 109.5
H36B C36 H36C 109.5
C38 C37 C42 116.1(14)
C38 C37 S4 119.8(11)
C42 C37 S4 123.9(10)
C37 C38 C39 124.6(15)
C37 C38 H38A 117.7
C39 C38 H38A 117.7
C38 C39 C40 117.4(15)
C38 C39 H39A 121.3
C40 C39 H39A 121.3
C41 C40 C39 120.5(18)
C41 C40 H40A 119.7
C39 C40 H40A 119.7
C40 C41 C42 120(2)
C40 C41 H41A 120.2
C42 C41 H41A 120.2
C37 C42 C41 120.5(15)
C37 C42 H42A 119.8
C41 C42 H42A 119.8
C44 C43 C46 118.2(14)
C44 C43 S4 124.0(11)
C46 C43 S4 117.5(13)
C43 C44 O8 126.0(14)
C43 C44 N7 122.4(12)
O8 C44 N7 111.1(14)
O7 C45 N7 122.0(10)
O7 C45 N8 120.1(12)
N7 C45 N8 117.9(11)
C43 C46 N8 120.9(13)
C43 C46 H46A 119.6
N8 C46 H46A 119.6
N7 C47 H47A 109.5
N7 C47 H47B 109.5
H47A C47 H47B 109.5
N7 C47 H47C 109.5
H47A C47 H47C 109.5
H47B C47 H47C 109.5
N8 C48 H48A 109.5
N8 C48 H48B 109.5
H48A C48 H48B 109.5
N8 C48 H48C 109.5
H48A C48 H48C 109.5
H48B C48 H48C 109.5

loop_
_geom_bond_atom_site_label_1
_geom_bond_atom_site_label_2
_geom_bond_distance
S1 C1 1.771(11)
S1 C7 1.770(11)
S2 C19 1.728(14)
S2 C13 1.775(15)
S3 C31 1.732(12)
S3 C25 1.819(12)
S4 C37 1.709(14)
S4 C43 1.730(14)
O1 C8 1.320(14)
O2 C9 1.214(12)
O3 C20 1.269(16)
O4 C21 1.208(15)
O5 C32 1.254(14)
O6 C33 1.201(13)
O7 C45 1.252(14)
O8 C44 1.360(17)
N1 C8 1.321(14)
N1 C9 1.363(13)
N1 C11 1.476(16)
N2 C10 1.364(16)
N2 C9 1.363(14)
N2 C12 1.479(16)
N3 C20 1.318(16)
N3 C21 1.373(16)
N3 C23 1.424(15)
N4 C21 1.386(15)
N4 C22 1.416(15)
N4 C24 1.489(15)
N5 C33 1.338(17)
N5 C32 1.460(15)
N5 C35 1.478(18)
N6 C33 1.373(16)
N6 C34 1.434(14)
N6 C36 1.535(17)
N7 C45 1.370(15)
N7 C47 1.437(16)
N7 C44 1.454(18)
N8 C46 1.361(17)
N8 C45 1.395(14)
N8 C48 1.470(15)
C1 C2 1.296(18)
C1 C6 1.345(16)
C2 C3 1.48(2)
C2 H2A 0.9300
C3 C4 1.28(2)
C3 H3A 0.9300
C4 C5 1.41(2)
C4 H4A 0.9300
C5 C6 1.41(2)
C5 H5A 0.9300
C6 H6A 0.9300
C7 C10 1.353(18)
C7 C8 1.375(16)
C10 H10A 0.9300
C11 H11A 0.9600
C11 H11B 0.9600
C11 H11C 0.9600
C12 H12A 0.9600
C12 H12B 0.9600
C12 H12C 0.9600
C13 C18 1.390(17)
C13 C14 1.470(19)
C14 C15 1.39(2)
C14 H14A 0.9300
C15 C16 1.35(2)
C15 H15A 0.9300
C16 C17 1.40(2)
C16 H16A 0.9300
C17 C18 1.288(18)
C17 H17A 0.9300
C18 H18A 0.9300
C19 C22 1.324(16)
C19 C20 1.493(19)
C22 H22A 0.9300
C23 H23A 0.9600
C23 H23B 0.9600
C23 H23C 0.9600
C24 H24A 0.9600
C24 H24B 0.9600
C24 H24C 0.9600
C25 C30 1.307(17)
C25 C26 1.337(18)
C26 C27 1.42(2)
C26 H26A 0.9300
C27 C28 1.33(2)
C27 H27A 0.9300
C28 C29 1.28(2)
C28 H28A 0.9300
C29 C30 1.47(2)
C29 H29A 0.9300
C30 H30A 0.9300
C31 C32 1.347(16)
C31 C34 1.413(16)
C34 H34A 0.9300
C35 H35A 0.9600
C35 H35B 0.9600
C35 H35C 0.9600
C36 H36A 0.9600
C36 H36B 0.9600
C36 H36C 0.9600
C37 C38 1.351(17)
C37 C42 1.41(2)
C38 C39 1.38(2)
C38 H38A 0.9300
C39 C40 1.40(3)
C39 H39A 0.9300
C40 C41 1.34(2)
C40 H40A 0.9300
C41 C42 1.41(2)
C41 H41A 0.9300
C42 H42A 0.9300
C43 C44 1.32(2)
C43 C46 1.356(18)
C46 H46A 0.9300
C47 H47A 0.9600
C47 H47B 0.9600
C47 H47C 0.9600
C48 H48A 0.9600
C48 H48B 0.9600
C48 H48C 0.9600
